data_7228472
loop_
_publ_author_name
'Tian, Aixiang'
'Ni, Huaiping'
'Ji, Xuebin'
'Tian, Yan'
'Liu, Guocheng'
'Ying, Jun'

_publ_section_title
;
 Influence of pendant 2-[1,2,4]triazol-4-yl-ethylamine and symmetrical
 bis(pyrazol) ligands on dimensional extension of POM-based compounds
;
_journal_issue 49
_journal_name_full 'RSC Adv.'
_journal_page_first 30573
_journal_paper_doi 10.1039/C7RA03884D
_journal_volume 7
_journal_year 2017
_chemical_formula_sum 'C11 H16 Cr0 Cu Mo4 N4 O13'
_chemical_formula_weight 859.58
_space_group_crystal_system triclinic
_space_group_IT_number 2
_space_group_name_Hall '-P 1'
_space_group_name_H-M_alt 'P -1'
_symmetry_space_group_name_Hall '-P 1'
_symmetry_space_group_name_H-M 'P -1'
_atom_sites_solution_hydrogens geom
_audit_creation_method SHELXL-2014/7
_audit_update_record
;
2017-02-06 deposited with the CCDC.
2017-06-14 downloaded from the CCDC.
;
_cell_angle_alpha 84.460(14)
_cell_angle_beta 80.618(15)
_cell_angle_gamma 68.544(12)
_cell_formula_units_Z 2
_cell_length_a 8.224(6)
_cell_length_b 10.388(7)
_cell_length_c 12.836(9)
_cell_measurement_reflns_used 631
_cell_measurement_temperature 293(2)
_cell_measurement_theta_max 25.00
_cell_measurement_theta_min 1.61
_cell_volume 1006.1(12)
_computing_structure_refinement 'SHELXL-2014/7 (Sheldrick, 2014)'
_diffrn_ambient_temperature 293(2)
_diffrn_measured_fraction_theta_full 0.941
_diffrn_measured_fraction_theta_max 0.941
_diffrn_measurement_device_type 'Bruker P4'
_diffrn_measurement_method 'phi and omega scans'
_diffrn_radiation_type MoK\a
_diffrn_radiation_wavelength 0.71073
_diffrn_reflns_av_R_equivalents 0.0527
_diffrn_reflns_av_unetI/netI 0.1173
_diffrn_reflns_Laue_measured_fraction_full 0.941
_diffrn_reflns_Laue_measured_fraction_max 0.941
_diffrn_reflns_limit_h_max 9
_diffrn_reflns_limit_h_min -9
_diffrn_reflns_limit_k_max 12
_diffrn_reflns_limit_k_min -12
_diffrn_reflns_limit_l_max 8
_diffrn_reflns_limit_l_min -15
_diffrn_reflns_number 3942
_diffrn_reflns_point_group_measured_fraction_full 0.941
_diffrn_reflns_point_group_measured_fraction_max 0.941
_diffrn_reflns_theta_full 24.998
_diffrn_reflns_theta_max 24.998
_diffrn_reflns_theta_min 1.609
_diffrn_source 'fine-focus sealed tube'
_exptl_absorpt_coefficient_mu 3.542
_exptl_absorpt_correction_type multi-scan
_exptl_absorpt_process_details SADABS
_exptl_crystal_colour green
_exptl_crystal_density_diffrn 2.831
_exptl_crystal_density_method 'not measured'
_exptl_crystal_description clavate
_exptl_crystal_F_000 818
_exptl_crystal_size_max 0.190
_exptl_crystal_size_mid 0.170
_exptl_crystal_size_min 0.150
_exptl_transmission_factor_max 0.588
_exptl_transmission_factor_min 0.515
_refine_diff_density_max 2.238
_refine_diff_density_min -1.967
_refine_diff_density_rms 0.300
_refine_ls_extinction_method none
_refine_ls_goodness_of_fit_ref 0.903
_refine_ls_hydrogen_treatment constr
_refine_ls_matrix_type full
_refine_ls_number_parameters 283
_refine_ls_number_reflns 3344
_refine_ls_number_restraints 24
_refine_ls_restrained_S_all 0.901
_refine_ls_R_factor_all 0.1277
_refine_ls_R_factor_gt 0.0683
_refine_ls_shift/su_max 0.000
_refine_ls_shift/su_mean 0.000
_refine_ls_structure_factor_coef Fsqd
_refine_ls_weighting_details 'w=1/[\s^2^(Fo^2^)+(0.1000P)^2^] where P=(Fo^2^+2Fc^2^)/3'
_refine_ls_weighting_scheme calc
_refine_ls_wR_factor_gt 0.1549
_refine_ls_wR_factor_ref 0.1747
_reflns_Friedel_coverage 0.000
_reflns_number_gt 1938
_reflns_number_total 3551
_reflns_threshold_expression 'I > 2\s(I)'
_cod_data_source_file c7ra03884d2.cif
_cod_data_source_block 2
_cod_original_cell_volume 1006.2(12)
_cod_database_code 7228472
_shelx_shelxl_version_number 2014/7
_shelx_space_group_comment
;
The symmetry employed for this shelxl refinement is uniquely defined
by the following loop, which should always be used as a source of
symmetry information in preference to the above space-group names.
They are only intended as comments.
;

loop_
_space_group_symop_operation_xyz
'x, y, z'
'-x, -y, -z'

loop_
_atom_site_label
_atom_site_type_symbol
_atom_site_fract_x
_atom_site_fract_y
_atom_site_fract_z
_atom_site_U_iso_or_equiv
_atom_site_adp_type
_atom_site_occupancy
_atom_site_site_symmetry_order
_atom_site_calc_flag
_atom_site_refinement_flags_posn
_atom_site_refinement_flags_adp
Mo1 Mo -0.42096(16) 0.51661(13) 0.37406(11) 0.0153(3) Uani 1 1 d . .
Cu1 Cu -0.6409(3) 0.8690(2) 0.68007(16) 0.0254(5) Uani 1 1 d . .
O1 O 0.0245(12) 0.6223(10) 0.4592(8) 0.018(2) Uani 1 1 d . U
C1 C -0.094(2) 1.0830(17) 0.8633(13) 0.026(4) Uani 1 1 d . .
N1 N 0.1486(19) 0.9300(17) 0.7853(11) 0.033(4) Uani 1 1 d . .
Mo2 Mo -0.24820(16) 0.77709(12) 0.49552(11) 0.0139(3) Uani 1 1 d . .
O2 O -0.2745(13) 0.6223(10) 0.4438(8) 0.019(2) Uani 1 1 d . .
Mo4 Mo -0.01907(16) 0.50706(13) 0.36760(11) 0.0145(3) Uani 1 1 d . .
C2 C -0.094(2) 0.9570(16) 0.8996(12) 0.020(4) Uani 1 1 d . .
N2 N 0.0544(19) 1.0659(15) 0.7983(12) 0.032(4) Uani 1 1 d . .
Mo3 Mo -0.85349(16) 0.76322(13) 0.50139(11) 0.0154(3) Uani 1 1 d . .
O3 O -0.4478(13) 0.8573(10) 0.5666(8) 0.020(2) Uani 1 1 d . U
N3 N -0.4810(17) 0.8379(14) 0.7848(11) 0.027(3) Uani 1 1 d . .
C3 C 0.056(2) 0.8637(17) 0.8479(13) 0.025(4) Uani 1 1 d . .
N4 N -0.4316(19) 0.7181(15) 0.8430(11) 0.029(3) Uani 1 1 d . .
O4 O -0.8490(12) 0.8361(11) 0.3804(9) 0.024(3) Uani 1 1 d . .
C4 C 0.121(3) 0.7067(19) 0.8596(15) 0.042(5) Uani 1 1 d . .
H4A H 0.0358 0.6791 0.9078 0.063 Uiso 1 1 calc R U
H4B H 0.1348 0.6687 0.7920 0.063 Uiso 1 1 calc R U
H4C H 0.2316 0.6731 0.8865 0.063 Uiso 1 1 calc R U
O5 O -0.4332(14) 0.6300(10) 0.2708(9) 0.023(3) Uani 1 1 d . .
C5 C -0.218(2) 1.2246(18) 0.8887(16) 0.037(5) Uani 1 1 d . .
H5A H -0.3183 1.2190 0.9366 0.055 Uiso 1 1 calc R U
H5B H -0.1600 1.2720 0.9211 0.055 Uiso 1 1 calc R U
H5C H -0.2568 1.2744 0.8250 0.055 Uiso 1 1 calc R U
O6 O -0.1658(12) 0.3987(10) 0.3611(7) 0.013(2) Uani 1 1 d . U
C6 C -0.236(2) 0.9192(17) 0.9689(13) 0.023(4) Uani 1 1 d . .
H6A H -0.1844 0.8536 1.0242 0.028 Uiso 1 1 calc R U
H6B H -0.3213 1.0014 1.0024 0.028 Uiso 1 1 calc R U
O7 O -0.7725(13) 0.8521(10) 0.5717(7) 0.017(2) Uiso 1 1 d . .
C7 C -0.328(2) 0.8573(15) 0.9092(13) 0.023(4) Uani 1 1 d . .
O8 O -0.0234(13) 0.5935(10) 0.2515(8) 0.022(3) Uani 1 1 d . .
C8 C -0.336(2) 0.7254(17) 0.9159(13) 0.026(4) Uani 1 1 d . .
O9 O -0.2499(13) 0.8751(10) 0.3826(8) 0.016(2) Uani 1 1 d . .
C9 C -0.418(2) 0.9228(16) 0.8231(13) 0.022(4) Uani 1 1 d . .
O10 O -0.0927(13) 0.8395(10) 0.5553(8) 0.018(2) Uiso 1 1 d . .
C10 C -0.260(3) 0.606(2) 0.9881(16) 0.047(6) Uani 1 1 d . .
H10A H -0.1960 0.6304 1.0343 0.071 Uiso 1 1 calc R U
H10B H -0.3530 0.5809 1.0292 0.071 Uiso 1 1 calc R U
H10C H -0.1811 0.5290 0.9475 0.071 Uiso 1 1 calc R U
O11 O -0.4724(13) 0.3930(10) 0.3251(9) 0.022(3) Uani 1 1 d . .
C11 C -0.462(2) 1.0683(18) 0.7817(14) 0.037(5) Uani 1 1 d . .
H11A H -0.4058 1.1140 0.8177 0.056 Uiso 1 1 calc R U
H11B H -0.4203 1.0694 0.7073 0.056 Uiso 1 1 calc R U
H11C H -0.5871 1.1154 0.7933 0.056 Uiso 1 1 calc R U
O12 O -0.6211(13) 0.6029(10) 0.4713(8) 0.017(2) Uiso 1 1 d . .
O15 O 0.1823(13) 0.3735(11) 0.3606(9) 0.024(3) Uani 1 1 d . U

loop_
_atom_site_aniso_label
_atom_site_aniso_U_11
_atom_site_aniso_U_22
_atom_site_aniso_U_33
_atom_site_aniso_U_23
_atom_site_aniso_U_13
_atom_site_aniso_U_12
Mo1 0.0117(7) 0.0063(6) 0.0289(8) -0.0024(6) -0.0063(6) -0.0024(5)
Cu1 0.0159(10) 0.0349(12) 0.0287(12) -0.0081(10) -0.0041(9) -0.0110(9)
O1 0.006(5) 0.015(5) 0.031(6) -0.001(4) -0.009(4) 0.001(4)
C1 0.025(9) 0.026(10) 0.029(10) -0.012(8) -0.017(8) -0.003(8)
N1 0.029(8) 0.053(11) 0.024(8) -0.003(8) -0.004(7) -0.022(8)
Mo2 0.0103(7) 0.0050(6) 0.0272(8) -0.0033(6) -0.0044(6) -0.0021(5)
O2 0.012(5) 0.007(5) 0.034(7) 0.001(5) -0.002(5) 0.000(4)
Mo4 0.0119(7) 0.0070(7) 0.0266(8) -0.0046(6) -0.0039(6) -0.0040(5)
C2 0.021(8) 0.019(8) 0.022(9) -0.004(7) -0.002(7) -0.007(7)
N2 0.034(9) 0.024(8) 0.036(9) 0.000(7) -0.005(7) -0.009(7)
Mo3 0.0120(7) 0.0052(6) 0.0303(8) -0.0031(6) -0.0066(6) -0.0023(5)
O3 0.017(5) 0.007(5) 0.033(6) 0.002(4) -0.005(4) -0.001(4)
N3 0.018(7) 0.021(8) 0.038(9) -0.004(7) -0.008(6) 0.000(6)
C3 0.016(8) 0.029(10) 0.035(10) 0.008(8) -0.013(7) -0.013(8)
N4 0.038(9) 0.026(8) 0.024(8) -0.007(7) -0.018(7) -0.006(7)
O4 0.005(5) 0.032(7) 0.036(7) -0.003(6) 0.000(5) -0.007(5)
C4 0.048(12) 0.034(11) 0.044(12) -0.004(10) -0.009(10) -0.015(10)
O5 0.022(6) 0.011(6) 0.035(7) 0.007(5) -0.011(5) -0.005(5)
C5 0.028(10) 0.029(10) 0.060(13) 0.005(10) -0.018(9) -0.014(9)
O6 0.013(2) 0.013(2) 0.013(2) -0.0011(10) -0.0022(10) -0.0047(12)
C6 0.020(9) 0.019(9) 0.034(10) -0.007(8) -0.003(7) -0.008(7)
C7 0.026(9) 0.011(8) 0.034(10) 0.003(7) -0.012(8) -0.008(7)
O8 0.014(5) 0.020(6) 0.030(7) -0.007(5) -0.003(5) -0.004(5)
C8 0.021(9) 0.023(9) 0.033(10) -0.005(8) -0.011(7) -0.003(7)
O9 0.017(5) 0.009(5) 0.021(6) -0.005(5) 0.001(4) -0.006(4)
C9 0.028(9) 0.015(8) 0.030(9) 0.005(8) -0.015(8) -0.012(7)
C10 0.054(13) 0.032(11) 0.058(14) 0.015(11) -0.028(11) -0.013(10)
O11 0.019(6) 0.010(5) 0.041(7) -0.010(5) -0.009(5) -0.003(5)
C11 0.054(12) 0.034(11) 0.043(11) 0.027(9) -0.040(10) -0.033(10)
O15 0.016(5) 0.020(5) 0.040(6) 0.007(5) -0.003(4) -0.015(4)

loop_
_atom_type_symbol
_atom_type_description
_atom_type_scat_dispersion_real
_atom_type_scat_dispersion_imag
_atom_type_scat_source
C C 0.0033 0.0016 'International Tables Vol C Tables 4.2.6.8 and 6.1.1.4'
H H 0.0000 0.0000 'International Tables Vol C Tables 4.2.6.8 and 6.1.1.4'
N N 0.0061 0.0033 'International Tables Vol C Tables 4.2.6.8 and 6.1.1.4'
O O 0.0106 0.0060 'International Tables Vol C Tables 4.2.6.8 and 6.1.1.4'
Cr Cr 0.3209 0.6236 'International Tables Vol C Tables 4.2.6.8 and 6.1.1.4'
Cu Cu 0.3201 1.2651 'International Tables Vol C Tables 4.2.6.8 and 6.1.1.4'
Mo Mo -1.6832 0.6857 'International Tables Vol C Tables 4.2.6.8 and 6.1.1.4'

loop_
_geom_angle_atom_site_label_1
_geom_angle_atom_site_label_2
_geom_angle_atom_site_label_3
_geom_angle
_geom_angle_site_symmetry_1
_geom_angle_site_symmetry_3
O5 Mo1 O11 101.8(5) . .
O5 Mo1 O12 104.9(5) . .
O11 Mo1 O12 103.3(5) . .
O5 Mo1 O6 103.8(4) . .
O11 Mo1 O6 92.0(4) . .
O12 Mo1 O6 143.7(4) . .
O5 Mo1 O2 87.7(5) . .
O11 Mo1 O2 161.7(4) . .
O12 Mo1 O2 89.1(4) . .
O6 Mo1 O2 70.4(4) . .
O5 Mo1 O12 166.4(5) . 2_466
O11 Mo1 O12 91.7(5) . 2_466
O12 Mo1 O12 73.2(4) . 2_466
O6 Mo1 O12 73.6(4) . 2_466
O2 Mo1 O12 78.9(4) . 2_466
O3 Cu1 N1 165.7(6) . 1_455
O3 Cu1 O7 86.8(4) . .
N1 Cu1 O7 93.2(5) 1_455 .
O3 Cu1 N3 90.2(5) . .
N1 Cu1 N3 93.1(6) 1_455 .
O7 Cu1 N3 166.2(5) . .
Mo4 O1 Mo3 155.4(6) . 1_655
Mo4 O1 Mo2 99.8(4) . .
Mo3 O1 Mo2 92.6(4) 1_655 .
Mo4 O1 Mo4 102.4(4) . 2_566
Mo3 O1 Mo4 97.6(4) 1_655 2_566
Mo2 O1 Mo4 94.9(4) . 2_566
N2 C1 C2 108.1(15) . .
N2 C1 C5 119.9(17) . .
C2 C1 C5 131.9(17) . .
C3 N1 N2 105.2(14) . .
C3 N1 Cu1 133.4(13) . 1_655
N2 N1 Cu1 121.1(12) . 1_655
O9 Mo2 O3 104.3(5) . .
O9 Mo2 O2 99.6(5) . .
O3 Mo2 O2 103.3(5) . .
O9 Mo2 O10 95.6(5) . .
O3 Mo2 O10 103.4(5) . .
O2 Mo2 O10 144.7(4) . .
O9 Mo2 O1 97.6(4) . .
O3 Mo2 O1 158.1(4) . .
O2 Mo2 O1 74.0(4) . .
O10 Mo2 O1 72.6(4) . .
O9 Mo2 O15 167.9(4) . 2_566
O3 Mo2 O15 87.2(4) . 2_566
O2 Mo2 O15 81.2(4) . 2_566
O10 Mo2 O15 77.6(4) . 2_566
O1 Mo2 O15 70.9(4) . 2_566
O9 Mo2 Mo4 90.0(3) . .
O3 Mo2 Mo4 143.3(4) . .
O2 Mo2 Mo4 40.3(3) . .
O10 Mo2 Mo4 108.7(3) . .
O1 Mo2 Mo4 36.3(3) . .
O15 Mo2 Mo4 82.8(3) 2_566 .
O9 Mo2 Mo3 88.2(3) . 1_655
O3 Mo2 Mo3 134.9(4) . 1_655
O2 Mo2 Mo3 117.2(3) . 1_655
O10 Mo2 Mo3 31.6(3) . 1_655
O1 Mo2 Mo3 43.3(3) . 1_655
O15 Mo2 Mo3 80.8(3) 2_566 1_655
Mo4 Mo2 Mo3 78.00(5) . 1_655
Mo2 O2 Mo4 104.6(5) . .
Mo2 O2 Mo1 153.9(5) . .
Mo4 O2 Mo1 96.8(4) . .
O8 Mo4 O15 106.6(5) . .
O8 Mo4 O1 103.7(5) . .
O15 Mo4 O1 98.5(5) . .
O8 Mo4 O6 103.9(5) . .
O15 Mo4 O6 98.3(5) . .
O1 Mo4 O6 141.9(4) . .
O8 Mo4 O2 99.7(4) . .
O15 Mo4 O2 153.6(5) . .
O1 Mo4 O2 76.2(4) . .
O6 Mo4 O2 73.6(4) . .
O8 Mo4 O1 177.7(4) . 2_566
O15 Mo4 O1 74.9(4) . 2_566
O1 Mo4 O1 77.6(4) . 2_566
O6 Mo4 O1 74.1(4) . 2_566
O2 Mo4 O1 78.7(3) . 2_566
O8 Mo4 Mo2 93.6(4) . .
O15 Mo4 Mo2 141.3(4) . .
O1 Mo4 Mo2 43.8(3) . .
O6 Mo4 Mo2 108.7(3) . .
O2 Mo4 Mo2 35.1(3) . .
O1 Mo4 Mo2 86.1(2) 2_566 .
C1 C2 C3 105.6(14) . .
C1 C2 C6 129.2(15) . .
C3 C2 C6 124.6(14) . .
C1 N2 N1 110.7(14) . .
O4 Mo3 O7 104.6(5) . .
O4 Mo3 O10 102.0(4) . 1_455
O7 Mo3 O10 99.2(5) . 1_455
O4 Mo3 O12 95.9(4) . .
O7 Mo3 O12 95.2(5) . .
O10 Mo3 O12 153.3(4) 1_455 .
O4 Mo3 O1 92.7(5) . 1_455
O7 Mo3 O1 162.5(4) . 1_455
O10 Mo3 O1 74.2(4) 1_455 1_455
O12 Mo3 O1 85.5(4) . 1_455
O4 Mo3 O6 162.0(5) . 2_466
O7 Mo3 O6 89.8(4) . 2_466
O10 Mo3 O6 85.9(4) 1_455 2_466
O12 Mo3 O6 71.7(4) . 2_466
O1 Mo3 O6 73.8(4) 1_455 2_466
O4 Mo3 Mo2 90.0(3) . 1_455
O7 Mo3 Mo2 131.6(3) . 1_455
O10 Mo3 Mo2 32.5(3) 1_455 1_455
O12 Mo3 Mo2 129.5(3) . 1_455
O1 Mo3 Mo2 44.1(2) 1_455 1_455
O6 Mo3 Mo2 88.3(2) 2_466 1_455
Mo2 O3 Cu1 154.4(6) . .
C9 N3 N4 106.9(13) . .
C9 N3 Cu1 131.7(11) . .
N4 N3 Cu1 121.0(11) . .
N1 C3 C2 110.3(15) . .
N1 C3 C4 122.1(16) . .
C2 C3 C4 127.6(15) . .
C8 N4 N3 110.3(15) . .
Mo4 O6 Mo1 111.7(5) . .
Mo4 O6 Mo3 112.4(4) . 2_466
Mo1 O6 Mo3 104.6(4) . 2_466
C7 C6 C2 112.4(14) . .
Mo3 O7 Cu1 153.9(6) . .
C8 C7 C9 104.1(15) . .
C8 C7 C6 130.7(15) . .
C9 C7 C6 124.9(14) . .
N4 C8 C7 108.4(15) . .
N4 C8 C10 121.4(16) . .
C7 C8 C10 130.2(16) . .
N3 C9 C7 110.1(13) . .
N3 C9 C11 120.5(14) . .
C7 C9 C11 129.1(15) . .
Mo3 O10 Mo2 115.9(5) 1_655 .
Mo1 O12 Mo3 147.8(5) . .
Mo1 O12 Mo1 106.8(4) . 2_466
Mo3 O12 Mo1 105.3(4) . 2_466
Mo4 O15 Mo2 119.2(5) . 2_566

loop_
_geom_bond_atom_site_label_1
_geom_bond_atom_site_label_2
_geom_bond_distance
_geom_bond_site_symmetry_2
Mo1 O5 1.676(10) .
Mo1 O11 1.692(11) .
Mo1 O12 1.881(10) .
Mo1 O6 1.994(9) .
Mo1 O2 2.229(11) .
Mo1 O12 2.244(10) 2_466
Cu1 O3 1.948(10) .
Cu1 N1 1.956(14) 1_455
Cu1 O7 1.953(10) .
Cu1 N3 1.955(14) .
O1 Mo4 1.914(11) .
O1 Mo3 2.202(11) 1_655
O1 Mo2 2.236(9) .
O1 Mo4 2.487(10) 2_566
C1 N2 1.32(2) .
C1 C2 1.35(2) .
C1 C5 1.48(2) .
N1 C3 1.33(2) .
N1 N2 1.35(2) .
N1 Cu1 1.956(14) 1_655
Mo2 O9 1.687(10) .
Mo2 O3 1.697(10) .
Mo2 O2 1.892(11) .
Mo2 O10 1.915(11) .
Mo2 O15 2.302(11) 2_566
Mo2 Mo4 3.183(2) .
Mo2 Mo3 3.209(3) 1_655
O2 Mo4 2.126(10) .
Mo4 O8 1.663(10) .
Mo4 O15 1.724(10) .
Mo4 O6 1.943(10) .
Mo4 O1 2.487(10) 2_566
C2 C3 1.37(2) .
C2 C6 1.49(2) .
Mo3 O4 1.662(11) .
Mo3 O7 1.708(10) .
Mo3 O10 1.870(10) 1_455
Mo3 O12 2.033(10) .
Mo3 O1 2.202(11) 1_455
Mo3 O6 2.300(9) 2_466
Mo3 Mo2 3.209(3) 1_455
N3 C9 1.34(2) .
N3 N4 1.350(18) .
C3 C4 1.52(2) .
N4 C8 1.34(2) .
O6 Mo3 2.301(9) 2_466
C6 C7 1.49(2) .
C7 C8 1.39(2) .
C7 C9 1.41(2) .
C8 C10 1.48(2) .
C9 C11 1.48(2) .
O10 Mo3 1.870(10) 1_655
O12 Mo1 2.244(10) 2_466
O15 Mo2 2.302(11) 2_566
